data_4314884
loop_
_publ_author_name
'Xia Li'
'Hao-Ling Sun'
'Xiao-Shuo Wu'
'Xiao Qiu'
'Miao Du'

_publ_section_title
;
 Unique (3,12)-Connected Porous Lanthanide-Organic Frameworks Based on
 Ln4O4 Clusters: Synthesis, Crystal Structures, Luminescence, and
 Magnetism
;
_journal_name_full 'Inorganic Chemistry'
_journal_page_first 1865
_journal_page_last 1871
_journal_paper_doi 10.1021/ic902241n
_journal_volume 49
_journal_year 2010
_chemical_formula_sum 'C28 H48 Gd4 O38 S4'
_chemical_formula_weight 1749.90
_chemical_name_systematic
; 
 ? 
;
_space_group_IT_number 114
_symmetry_cell_setting tetragonal
_symmetry_space_group_name_Hall 'P -4 2n'
_symmetry_space_group_name_H-M 'P -4 21 c'
_atom_sites_solution_hydrogens geom
_atom_sites_solution_primary direct
_atom_sites_solution_secondary difmap
_audit_creation_method SHELXL-97
_cell_angle_alpha 90.00
_cell_angle_beta 90.00
_cell_angle_gamma 90.00
_cell_formula_units_Z 2
_cell_length_a 17.1743(3)
_cell_length_b 17.1743(3)
_cell_length_c 8.5106(2)
_cell_measurement_reflns_used 4171
_cell_measurement_temperature 296(2)
_cell_measurement_theta_max 27.61
_cell_measurement_theta_min 3.36
_cell_volume 2510.26(9)
_computing_cell_refinement 'Bruker SMART'
_computing_data_collection 'Bruker SMART'
_computing_data_reduction 'Bruker SAINT'
_computing_molecular_graphics 'Bruker SHELXTL'
_computing_publication_material 'Bruker SHELXTL'
_computing_structure_refinement 'Bruker SHELXTL'
_computing_structure_solution 'Bruker SHELXTL'
_diffrn_ambient_temperature 296(2)
_diffrn_measured_fraction_theta_full 0.992
_diffrn_measured_fraction_theta_max 0.992
_diffrn_measurement_device_type 'CCD area detector'
_diffrn_measurement_method 'phi and omega scans'
_diffrn_radiation_monochromator graphite
_diffrn_radiation_source 'fine-focus sealed tube'
_diffrn_radiation_type MoK\a
_diffrn_radiation_wavelength 0.71073
_diffrn_reflns_av_R_equivalents 0.0195
_diffrn_reflns_av_sigmaI/netI 0.0362
_diffrn_reflns_limit_h_max 19
_diffrn_reflns_limit_h_min -12
_diffrn_reflns_limit_k_max 15
_diffrn_reflns_limit_k_min -22
_diffrn_reflns_limit_l_max 10
_diffrn_reflns_limit_l_min -7
_diffrn_reflns_number 6186
_diffrn_reflns_theta_full 27.61
_diffrn_reflns_theta_max 27.61
_diffrn_reflns_theta_min 3.36
_exptl_absorpt_coefficient_mu 5.491
_exptl_absorpt_correction_T_max 0.4381
_exptl_absorpt_correction_T_min 0.2897
_exptl_absorpt_correction_type multi-scan
_exptl_absorpt_process_details SADABS
_exptl_crystal_colour colorless
_exptl_crystal_density_diffrn 2.315
_exptl_crystal_density_method 'not measured'
_exptl_crystal_description block
_exptl_crystal_F_000 1680
_exptl_crystal_size_max 0.30
_exptl_crystal_size_mid 0.30
_exptl_crystal_size_min 0.18
_refine_diff_density_max 0.506
_refine_diff_density_min -0.363
_refine_diff_density_rms 0.090
_refine_ls_abs_structure_details 'Flack H D (1983), Acta Cryst. A39, 876-881'
_refine_ls_abs_structure_Flack -0.013(11)
_refine_ls_extinction_coef 0.00204(11)
_refine_ls_extinction_expression Fc^*^=kFc[1+0.001xFc^2^\l^3^/sin(2\q)]^-1/4^
_refine_ls_extinction_method SHELXL
_refine_ls_goodness_of_fit_ref 1.013
_refine_ls_hydrogen_treatment mixed
_refine_ls_matrix_type full
_refine_ls_number_parameters 197
_refine_ls_number_reflns 2679
_refine_ls_number_restraints 13
_refine_ls_restrained_S_all 1.014
_refine_ls_R_factor_all 0.0203
_refine_ls_R_factor_gt 0.0188
_refine_ls_shift/su_max 0.006
_refine_ls_shift/su_mean 0.000
_refine_ls_structure_factor_coef Fsqd
_refine_ls_weighting_details 'calc w=1/[\s^2^(Fo^2^)+(0.0101P)^2^+0.0000P] where P=(Fo^2^+2Fc^2^)/3'
_refine_ls_weighting_scheme calc
_refine_ls_wR_factor_gt 0.0395
_refine_ls_wR_factor_ref 0.0400
_reflns_number_gt 2541
_reflns_number_total 2679
_reflns_threshold_expression >2sigma(I)
_cod_data_source_file ic902241n_si_003.cif
_cod_data_source_block 080624a_0m
_cod_depositor_comments
;
The following automatic conversions were performed:

'_symmetry_cell_setting' value 'Tetragonal' changed to 'tetragonal'
according to the built-in table from CIF Core dictionary named
'cif_core.dic' version 2.4.1 from
2010-06-29.

'_exptl_absorpt_correction_type' value 'Multi-scan'
changed to 'multi-scan' according to the built-in table from CIF Core
dictionary named 'cif_core.dic' version 2.4.1 from 2010-06-29.

Automatic conversion script
Id: cif_fix_values 1646 2011-03-28 12:23:43Z adriana 
;
_cod_database_code 4314884

loop_
_symmetry_equiv_pos_as_xyz
'x, y, z'
'-x, -y, z'
'y, -x, -z'
'-y, x, -z'
'-x+1/2, y+1/2, -z+1/2'
'x+1/2, -y+1/2, -z+1/2'
'-y+1/2, -x+1/2, z+1/2'
'y+1/2, x+1/2, z+1/2'

loop_
_atom_site_label
_atom_site_type_symbol
_atom_site_fract_x
_atom_site_fract_y
_atom_site_fract_z
_atom_site_U_iso_or_equiv
_atom_site_adp_type
_atom_site_occupancy
_atom_site_symmetry_multiplicity
_atom_site_calc_flag
_atom_site_refinement_flags
_atom_site_disorder_assembly
_atom_site_disorder_group
C1 C -0.7389(2) -0.6286(2) 0.0417(5) 0.0222(9) Uani 1 1 d . . .
C2 C -0.7742(2) -0.6989(2) 0.0038(5) 0.0237(10) Uani 1 1 d . . .
H2 H -0.7474 -0.7362 -0.0542 0.028 Uiso 1 1 calc R . .
C3 C -0.8499(2) -0.7129(2) 0.0535(6) 0.0254(10) Uani 1 1 d . . .
C4 C -0.8899(3) -0.7872(2) 0.0106(5) 0.0264(10) Uani 1 1 d . . .
C5 C -0.8886(2) -0.6573(2) 0.1416(7) 0.0358(10) Uani 1 1 d . . .
H5 H -0.9392 -0.6667 0.1755 0.043 Uiso 1 1 calc R . .
C6 C -0.8525(3) -0.5878(3) 0.1795(7) 0.0438(15) Uani 1 1 d . . .
H6 H -0.8785 -0.5512 0.2405 0.053 Uiso 1 1 calc R . .
C7 C -0.7773(3) -0.5726(2) 0.1266(7) 0.0362(12) Uani 1 1 d . . .
H7 H -0.7534 -0.5252 0.1485 0.043 Uiso 1 1 calc R . .
Gd1 Gd -0.610288(10) -0.463134(10) -0.34969(3) 0.01553(6) Uani 1 1 d . . .
O1 O -0.65102(16) -0.55046(16) -0.1470(4) 0.0294(6) Uani 1 1 d . . .
O2 O -0.60363(16) -0.57553(16) 0.1135(3) 0.0251(7) Uani 1 1 d . . .
O3 O -0.60829(17) -0.67972(17) -0.0817(4) 0.0308(8) Uani 1 1 d . . .
O4 O -0.85081(18) -0.84215(17) -0.0429(4) 0.0355(8) Uani 1 1 d . . .
O5 O -0.96397(18) -0.78987(16) 0.0308(4) 0.0327(7) Uani 1 1 d . . .
O6 O -0.52599(15) -0.57367(14) -0.3781(3) 0.0176(6) Uani 1 1 d D . .
O7 O -0.73667(19) -0.4212(2) -0.2331(4) 0.0357(8) Uani 1 1 d D . .
O8 O -0.6379(3) -0.8271(3) -0.2054(10) 0.132(3) Uani 1 1 d D . .
O9 O -0.0647(5) -0.6485(5) -1.0337(10) 0.162(3) Uani 1 1 d D . .
O10 O -1.0000 -0.5000 -0.051(4) 0.59(2) Uani 1 2 d SD . .
S1 S -0.64314(5) -0.60823(6) -0.02366(12) 0.0193(2) Uani 1 1 d . . .
H1W H -0.539(4) -0.609(3) -0.297(6) 0.096(10) Uiso 1 1 d D . .
H5W H -0.615(4) -0.821(3) -0.312(4) 0.096(10) Uiso 1 1 d D . .
H3W H -0.771(3) -0.383(3) -0.265(7) 0.096(10) Uiso 1 1 d D . .
H6W H -0.649(4) -0.7714(16) -0.184(7) 0.096(10) Uiso 1 1 d D . .
H4W H -0.734(4) -0.422(4) -0.122(2) 0.096(10) Uiso 1 1 d D . .
H8W H -0.025(3) -0.668(4) -0.965(6) 0.096(10) Uiso 1 1 d D . .
H7W H -0.099(3) -0.618(4) -0.961(6) 0.096(10) Uiso 1 1 d D . .
H9W H -1.017(8) -0.447(3) -0.065(12) 0.096(10) Uiso 0.50 1 d PD . .
H10W H -0.966(6) -0.511(6) -0.138(10) 0.096(10) Uiso 0.50 1 d PD . .

loop_
_atom_site_aniso_label
_atom_site_aniso_U_11
_atom_site_aniso_U_22
_atom_site_aniso_U_33
_atom_site_aniso_U_23
_atom_site_aniso_U_13
_atom_site_aniso_U_12
C1 0.021(2) 0.024(2) 0.021(2) 0.0009(18) 0.0002(18) -0.0036(17)
C2 0.030(2) 0.017(2) 0.024(2) -0.0039(18) 0.0020(19) -0.0053(18)
C3 0.027(2) 0.023(2) 0.026(2) -0.0041(19) 0.004(2) -0.0040(19)
C4 0.033(2) 0.025(2) 0.021(2) 0.0016(18) 0.002(2) -0.013(2)
C5 0.026(2) 0.037(2) 0.044(3) -0.012(3) 0.005(3) -0.0034(19)
C6 0.043(3) 0.029(2) 0.059(4) -0.017(2) 0.017(3) -0.003(2)
C7 0.039(3) 0.019(2) 0.051(4) -0.009(2) 0.005(3) -0.0054(18)
Gd1 0.01424(9) 0.01486(9) 0.01747(10) -0.00010(10) 0.00103(9) 0.00024(7)
O1 0.0302(14) 0.0319(15) 0.0261(16) 0.0095(17) -0.0011(16) -0.0060(12)
O2 0.0255(14) 0.0249(14) 0.0250(18) -0.0031(13) -0.0083(14) -0.0021(12)
O3 0.0267(15) 0.0273(15) 0.038(2) -0.0119(14) 0.0001(15) 0.0016(14)
O4 0.0419(18) 0.0243(16) 0.040(2) -0.0067(16) 0.0066(17) -0.0130(15)
O5 0.0326(16) 0.0338(16) 0.0316(18) 0.0028(15) 0.0018(16) -0.0173(14)
O6 0.0176(13) 0.0175(12) 0.0177(17) 0.0031(12) -0.0002(12) 0.0003(11)
O7 0.0230(17) 0.0459(19) 0.038(2) 0.0045(17) 0.0018(16) 0.0112(14)
O8 0.072(4) 0.108(4) 0.217(9) -0.091(5) 0.038(4) -0.037(3)
O9 0.143(7) 0.190(8) 0.155(7) 0.042(7) -0.026(6) 0.036(5)
O10 0.64(5) 0.36(3) 0.77(6) 0.000 0.000 0.41(3)
S1 0.0187(4) 0.0190(4) 0.0201(5) -0.0004(5) -0.0008(4) -0.0027(4)

loop_
_atom_type_symbol
_atom_type_description
_atom_type_scat_dispersion_real
_atom_type_scat_dispersion_imag
_atom_type_scat_source
C C 0.0033 0.0016 'International Tables Vol C Tables 4.2.6.8 and 6.1.1.4'
H H 0.0000 0.0000 'International Tables Vol C Tables 4.2.6.8 and 6.1.1.4'
O O 0.0106 0.0060 'International Tables Vol C Tables 4.2.6.8 and 6.1.1.4'
S S 0.1246 0.1234 'International Tables Vol C Tables 4.2.6.8 and 6.1.1.4'
Gd Gd -0.1653 3.9035 'International Tables Vol C Tables 4.2.6.8 and 6.1.1.4'

loop_
_geom_angle_atom_site_label_1
_geom_angle_atom_site_label_2
_geom_angle_atom_site_label_3
_geom_angle
_geom_angle_site_symmetry_1
_geom_angle_site_symmetry_3
_geom_angle_publ_flag
C7 C1 C2 121.5(4) . . ?
C7 C1 S1 118.2(3) . . ?
C2 C1 S1 120.3(3) . . ?
C3 C2 C1 119.2(4) . . ?
C5 C3 C2 119.7(4) . . ?
C5 C3 C4 120.0(4) . . ?
C2 C3 C4 120.3(4) . . ?
O4 C4 O5 123.7(4) . . ?
O4 C4 C3 119.3(4) . . ?
O5 C4 C3 117.0(4) . . ?
C6 C5 C3 120.5(4) . . ?
C5 C6 C7 120.1(4) . . ?
C1 C7 C6 119.0(4) . . ?
O5 Gd1 O4 95.41(11) 7_334 5_354 ?
O5 Gd1 O2 143.18(10) 7_334 3_545 ?
O4 Gd1 O2 88.52(11) 5_354 3_545 ?
O5 Gd1 O1 76.41(10) 7_334 . ?
O4 Gd1 O1 138.34(10) 5_354 . ?
O2 Gd1 O1 76.53(10) 3_545 . ?
O5 Gd1 O6 88.58(10) 7_334 . ?
O4 Gd1 O6 145.69(10) 5_354 . ?
O2 Gd1 O6 108.28(9) 3_545 . ?
O1 Gd1 O6 75.70(10) . . ?
O5 Gd1 O6 74.53(10) 7_334 3_544 ?
O4 Gd1 O6 76.71(10) 5_354 3_544 ?
O2 Gd1 O6 141.37(9) 3_545 3_544 ?
O1 Gd1 O6 136.23(9) . 3_544 ?
O6 Gd1 O6 71.58(11) . 3_544 ?
O5 Gd1 O6 142.63(10) 7_334 2_445 ?
O4 Gd1 O6 90.29(10) 5_354 2_445 ?
O2 Gd1 O6 73.68(10) 3_545 2_445 ?
O1 Gd1 O6 121.03(9) . 2_445 ?
O6 Gd1 O6 67.40(10) . 2_445 ?
O6 Gd1 O6 70.95(11) 3_544 2_445 ?
O5 Gd1 O7 72.04(11) 7_334 . ?
O4 Gd1 O7 69.76(11) 5_354 . ?
O2 Gd1 O7 75.17(11) 3_545 . ?
O1 Gd1 O7 68.86(11) . . ?
O6 Gd1 O7 142.58(10) . . ?
O6 Gd1 O7 129.26(10) 3_544 . ?
O6 Gd1 O7 143.21(11) 2_445 . ?
O5 Gd1 Gd1 66.31(8) 7_334 4_454 ?
O4 Gd1 Gd1 114.60(8) 5_354 4_454 ?
O2 Gd1 Gd1 143.15(7) 3_545 4_454 ?
O1 Gd1 Gd1 99.51(8) . 4_454 ?
O6 Gd1 Gd1 37.63(7) . 4_454 ?
O6 Gd1 Gd1 38.39(6) 3_544 4_454 ?
O6 Gd1 Gd1 77.73(6) 2_445 4_454 ?
O7 Gd1 Gd1 138.34(8) . 4_454 ?
O5 Gd1 Gd1 111.65(8) 7_334 3_544 ?
O4 Gd1 Gd1 68.73(8) 5_354 3_544 ?
O2 Gd1 Gd1 103.90(7) 3_545 3_544 ?
O1 Gd1 Gd1 152.39(7) . 3_544 ?
O6 Gd1 Gd1 78.11(6) . 3_544 ?
O6 Gd1 Gd1 37.49(6) 3_544 3_544 ?
O6 Gd1 Gd1 37.85(7) 2_445 3_544 ?
O7 Gd1 Gd1 138.49(8) . 3_544 ?
Gd1 Gd1 Gd1 63.211(6) 4_454 3_544 ?
O5 Gd1 Gd1 121.48(8) 7_334 2_445 ?
O4 Gd1 Gd1 123.10(8) 5_354 2_445 ?
O2 Gd1 Gd1 85.13(7) 3_545 2_445 ?
O1 Gd1 Gd1 94.51(7) . 2_445 ?
O6 Gd1 Gd1 34.61(6) . 2_445 ?
O6 Gd1 Gd1 74.20(6) 3_544 2_445 ?
O6 Gd1 Gd1 34.02(6) 2_445 2_445 ?
O7 Gd1 Gd1 156.55(8) . 2_445 ?
Gd1 Gd1 Gd1 58.395(3) 4_454 2_445 ?
Gd1 Gd1 Gd1 58.395(3) 3_544 2_445 ?
S1 O1 Gd1 157.50(17) . . ?
S1 O2 Gd1 142.95(17) . 4_455 ?
C4 O4 Gd1 130.9(3) . 5_344 ?
C4 O5 Gd1 127.6(3) . 7_335 ?
Gd1 O6 Gd1 104.88(10) . 4_454 ?
Gd1 O6 Gd1 111.37(10) . 2_445 ?
Gd1 O6 Gd1 103.76(10) 4_454 2_445 ?
O1 S1 O3 111.7(2) . . ?
O1 S1 O2 110.99(18) . . ?
O3 S1 O2 113.89(18) . . ?
O1 S1 C1 105.99(18) . . ?
O3 S1 C1 108.81(18) . . ?
O2 S1 C1 104.85(19) . . ?

loop_
_geom_bond_atom_site_label_1
_geom_bond_atom_site_label_2
_geom_bond_distance
_geom_bond_site_symmetry_2
_geom_bond_publ_flag
C1 C7 1.372(6) . ?
C1 C2 1.389(5) . ?
C1 S1 1.771(4) . ?
C2 C3 1.387(6) . ?
C3 C5 1.385(6) . ?
C3 C4 1.494(6) . ?
C4 O4 1.245(5) . ?
C4 O5 1.285(5) . ?
C5 C6 1.383(6) . ?
C6 C7 1.393(6) . ?
Gd1 O5 2.354(3) 7_334 ?
Gd1 O4 2.366(3) 5_354 ?
Gd1 O2 2.390(3) 3_545 ?
Gd1 O1 2.391(3) . ?
Gd1 O6 2.400(3) . ?
Gd1 O6 2.408(3) 3_544 ?
Gd1 O6 2.436(3) 2_445 ?
Gd1 O7 2.493(3) . ?
Gd1 Gd1 3.8108(4) 4_454 ?
Gd1 Gd1 3.8108(4) 3_544 ?
Gd1 Gd1 3.9943(3) 2_445 ?
O1 S1 1.451(3) . ?
O2 S1 1.463(3) . ?
O2 Gd1 2.390(3) 4_455 ?
O3 S1 1.453(3) . ?
O4 Gd1 2.366(3) 5_344 ?
O5 Gd1 2.354(3) 7_335 ?
O6 Gd1 2.408(3) 4_454 ?
O6 Gd1 2.436(3) 2_445 ?
